data_7017172
loop_
_publ_author_name
'Little, Marc A.'
'Ronson, Tanya K.'
'Hardie, Michaele J.'

_publ_section_title
;
 New coordination polymers with extended arm cyclotriguaiacyclene ligands:
 1D chains, and interpenetrating or polycatenating 2D
 (4(2).6(2))(4.6(2))(2) networks.
;
_journal_issue 45
_journal_name_full 'Dalton transactions (Cambridge, England : 2003)'
_journal_page_first 12217
_journal_page_last 12227
_journal_paper_doi 10.1039/c1dt10662g
_journal_volume 40
_journal_year 2011
_chemical_formula_sum 'C80 H81 Co N9 O19'
_chemical_formula_weight 1531.47
_chemical_name_common
;
dinitroso((+-)-2,7,12-trimethoxy-3,8,13-tris(3-(3-
pyridyl)benzoyl)-10,15-dihydro-5H-tribenzo(a,d,g)cyclononane)cobalt(ii)
N-methylpyrrolidone clathrate
;
_chemical_name_systematic
;
dinitroso[(+-)-2,7,12-trimethoxy-3,8,13-
tris[3-(3-pyridyl)benzoyl]-10,15-dihydro-5H-
tribenzo[a,d,g]cyclononane]cobalt(II)
N-methylpyrrolidone clathrate
;
_space_group_IT_number 2
_symmetry_cell_setting triclinic
_symmetry_space_group_name_Hall '-P 1'
_symmetry_space_group_name_H-M 'P -1'
_atom_sites_solution_hydrogens geom
_atom_sites_solution_primary direct
_atom_sites_solution_secondary difmap
_audit_creation_method SHELXL-97
_cell_angle_alpha 78.404(7)
_cell_angle_beta 82.580(7)
_cell_angle_gamma 76.245(6)
_cell_formula_units_Z 2
_cell_length_a 11.482(2)
_cell_length_b 15.768(3)
_cell_length_c 23.647(4)
_cell_measurement_temperature 150(2)
_cell_volume 4058.7(13)
_computing_cell_refinement 'Bruker SMART'
_computing_data_collection 'Bruker SMART'
_computing_data_reduction 'Bruker SAINT'
_computing_molecular_graphics 'X-Seed (Barbour)'
_computing_publication_material 'Bruker SHELXTL'
_computing_structure_refinement 'SHELXL-97 (Sheldrick, 1997)'
_computing_structure_solution 'SHELXS-97 (Sheldrick, 1990)'
_diffrn_ambient_temperature 150(2)
_diffrn_measured_fraction_theta_full 0.996
_diffrn_measured_fraction_theta_max 0.996
_diffrn_measurement_device_type 'BRUKER X8 CCD area detector'
_diffrn_measurement_method 'phi and omega scans'
_diffrn_radiation_monochromator graphite
_diffrn_radiation_source 'fine-focus sealed tube'
_diffrn_radiation_type MoK\a
_diffrn_radiation_wavelength 0.71073
_diffrn_reflns_av_R_equivalents 0.1303
_diffrn_reflns_av_sigmaI/netI 0.2210
_diffrn_reflns_limit_h_max 13
_diffrn_reflns_limit_h_min -13
_diffrn_reflns_limit_k_max 18
_diffrn_reflns_limit_k_min -18
_diffrn_reflns_limit_l_max 24
_diffrn_reflns_limit_l_min -27
_diffrn_reflns_number 37051
_diffrn_reflns_theta_full 24.00
_diffrn_reflns_theta_max 24.00
_diffrn_reflns_theta_min 1.35
_exptl_absorpt_coefficient_mu 0.285
_exptl_absorpt_correction_T_max 0.9859
_exptl_absorpt_correction_T_min 0.9453
_exptl_absorpt_correction_type multi-scan
_exptl_absorpt_process_details SADABS
_exptl_crystal_colour pink
_exptl_crystal_density_diffrn 1.253
_exptl_crystal_density_method 'not measured'
_exptl_crystal_description plate
_exptl_crystal_F_000 1606
_exptl_crystal_size_max 0.20
_exptl_crystal_size_mid 0.16
_exptl_crystal_size_min 0.05
_refine_diff_density_max 1.564
_refine_diff_density_min -0.562
_refine_diff_density_rms 0.165
_refine_ls_extinction_method none
_refine_ls_goodness_of_fit_ref 1.475
_refine_ls_hydrogen_treatment mixed
_refine_ls_matrix_type full
_refine_ls_number_parameters 845
_refine_ls_number_reflns 12699
_refine_ls_number_restraints 0
_refine_ls_restrained_S_all 1.475
_refine_ls_R_factor_all 0.2794
_refine_ls_R_factor_gt 0.1269
_refine_ls_shift/su_max 0.000
_refine_ls_shift/su_mean 0.000
_refine_ls_structure_factor_coef Fsqd
_refine_ls_weighting_details 'calc w=1/[\s^2^(Fo^2^)+(0.1000P)^2^+0.0000P] where P=(Fo^2^+2Fc^2^)/3'
_refine_ls_weighting_scheme calc
_refine_ls_wR_factor_gt 0.3061
_refine_ls_wR_factor_ref 0.3579
_reflns_number_gt 4746
_reflns_number_total 12699
_reflns_threshold_expression >2sigma(I)
_cod_data_source_file c1dt10662g.txt
_cod_data_source_block complex3_new
_cod_depositor_comments
;
The following automatic conversions were performed:

'_symmetry_cell_setting' value 'Triclinic' changed to 'triclinic'
according to /home/saulius/struct/CIF-dictionaries/cif_core.dic
dictionary named 'cif_core.dic' version 2.4.1 from 2010-06-29.

Automatic conversion script
Id: cif_fix_values 1715 2011-07-08 13:25:40Z adriana 
;
_cod_original_cell_volume 4058.5(12)
_cod_original_sg_symbol_H-M P-1
_cod_database_code 7017172

loop_
_symmetry_equiv_pos_as_xyz
'x, y, z'
'-x, -y, -z'

loop_
_atom_site_label
_atom_site_type_symbol
_atom_site_fract_x
_atom_site_fract_y
_atom_site_fract_z
_atom_site_U_iso_or_equiv
_atom_site_adp_type
_atom_site_occupancy
_atom_site_symmetry_multiplicity
_atom_site_calc_flag
_atom_site_refinement_flags
Co1 Co 0.24189(14) 0.17620(11) 0.40061(6) 0.0468(5) Uani 1 1 d .
O1 O 0.1004(6) 0.3987(5) 0.0671(3) 0.0436(19) Uani 1 1 d .
N1 N 0.0760(8) 0.1459(6) 0.3918(4) 0.049(3) Uani 1 1 d .
C1 C 0.0707(9) 0.7194(7) 0.0062(4) 0.036(3) Uani 1 1 d .
H1A H 0.0660 0.7084 -0.0331 0.043 Uiso 1 1 calc R
H1B H 0.0117 0.7749 0.0114 0.043 Uiso 1 1 calc R
O2 O -0.0479(6) 0.4237(5) 0.1642(3) 0.0384(19) Uani 1 1 d .
N2 N 0.3033(8) 1.0438(7) 0.4456(4) 0.045(3) Uani 1 1 d .
C2 C 0.0377(9) 0.6426(7) 0.0511(4) 0.034(3) Uani 1 1 d .
O3 O -0.1910(7) 0.4291(5) 0.1056(3) 0.050(2) Uani 1 1 d .
N3 N 0.8229(8) 0.6933(6) -0.3540(4) 0.044(2) Uani 1 1 d .
C3 C 0.0840(9) 0.5599(7) 0.0388(4) 0.034(3) Uani 1 1 d .
H3 H 0.1341 0.5539 0.0039 0.041 Uiso 1 1 calc R
O4 O 0.0307(9) 0.7114(6) 0.3192(3) 0.074(3) Uani 1 1 d .
N4 N 0.2143(13) 0.2498(10) 0.4928(5) 0.081(4) Uani 1 1 d .
C4 C 0.0603(9) 0.4834(8) 0.0757(5) 0.039(3) Uani 1 1 d .
O5 O 0.2155(9) 0.7879(6) 0.2813(3) 0.062(2) Uani 1 1 d .
N5 N 0.4169(13) 0.1315(7) 0.3223(5) 0.066(3) Uani 1 1 d .
C5 C -0.0158(10) 0.4972(8) 0.1260(5) 0.041(3) Uani 1 1 d .
O6 O 0.3258(11) 0.6534(9) 0.2762(6) 0.137(5) Uani 1 1 d .
C6 C -0.0629(10) 0.5814(8) 0.1390(4) 0.040(3) Uani 1 1 d .
H6 H -0.1145 0.5883 0.1733 0.048 Uiso 1 1 calc R
O7 O 0.5559(7) 0.7330(5) 0.0218(3) 0.055(2) Uani 1 1 d .
N7 N 0.9491(16) 0.9727(12) 0.2940(8) 0.145(6) Uiso 1 1 d .
C7 C -0.0344(10) 0.6559(7) 0.1017(5) 0.040(3) Uani 1 1 d .
O8 O 0.4994(6) 0.6250(5) -0.0417(3) 0.0404(19) Uani 1 1 d .
C8 C -0.0831(10) 0.7420(8) 0.1198(5) 0.048(3) Uani 1 1 d .
H8A H -0.1638 0.7423 0.1406 0.057 Uiso 1 1 calc R
H8B H -0.0921 0.7894 0.0852 0.057 Uiso 1 1 calc R
O9 O 0.5220(7) 0.7379(5) -0.1141(3) 0.049(2) Uani 1 1 d .
C9 C 0.0002(11) 0.7603(7) 0.1596(5) 0.050(3) Uani 1 1 d .
O10 O 0.1416(10) 0.2172(7) 0.4808(4) 0.087(4) Uani 1 1 d .
C10 C -0.0248(11) 0.7295(7) 0.2194(5) 0.047(3) Uani 1 1 d .
H10 H -0.0918 0.7029 0.2321 0.056 Uiso 1 1 calc R
O11 O 0.3154(11) 0.2445(7) 0.4589(5) 0.099(3) Uani 1 1 d .
C11 C 0.0478(12) 0.7379(7) 0.2596(5) 0.051(3) Uani 1 1 d .
O12 O 0.2097(11) 0.2925(11) 0.5332(5) 0.153(6) Uani 1 1 d .
C12 C 0.1452(12) 0.7778(8) 0.2399(6) 0.053(3) Uani 1 1 d .
O13 O 0.4400(8) 0.1620(6) 0.3646(4) 0.080(3) Uani 1 1 d .
C13 C 0.1662(11) 0.8092(7) 0.1823(5) 0.047(3) Uani 1 1 d .
H13 H 0.2323 0.8371 0.1700 0.057 Uiso 1 1 calc R
O14 O 0.4989(10) 0.1027(7) 0.2879(5) 0.103(4) Uani 1 1 d .
C14 C 0.0958(10) 0.8023(7) 0.1415(5) 0.038(3) Uani 1 1 d .
O15 O 0.3078(8) 0.1324(6) 0.3193(3) 0.059(2) Uani 1 1 d .
C15 C 0.1262(10) 0.8436(7) 0.0788(4) 0.046(3) Uani 1 1 d .
H15A H 0.0521 0.8595 0.0581 0.055 Uiso 1 1 calc R
H15B H 0.1522 0.8992 0.0785 0.055 Uiso 1 1 calc R
O16 O 1.0862(15) 0.9600(10) 0.3561(6) 0.177(6) Uiso 1 1 d .
C16 C 0.2227(10) 0.7849(7) 0.0460(4) 0.037(3) Uani 1 1 d .
C17 C 0.3409(11) 0.7862(7) 0.0493(4) 0.042(3) Uani 1 1 d .
H17 H 0.3577 0.8237 0.0726 0.050 Uiso 1 1 calc R
C18 C 0.4368(11) 0.7357(8) 0.0205(5) 0.042(3) Uani 1 1 d .
O19 O 1.3548(10) 0.9528(8) 0.1120(5) 0.114(4) Uiso 1 1 d .
C19 C 0.4079(10) 0.6821(7) -0.0129(4) 0.038(3) Uani 1 1 d .
C20 C 0.2924(10) 0.6793(7) -0.0176(4) 0.035(3) Uani 1 1 d .
H20 H 0.2766 0.6415 -0.0410 0.043 Uiso 1 1 calc R
N21 N 0.1967(18) 0.9654(13) -0.0768(8) 0.159(7) Uiso 1 1 d .
C21 C 0.1964(10) 0.7309(7) 0.0112(4) 0.039(3) Uani 1 1 d .
C22 C 0.1879(9) 0.3842(7) 0.0183(4) 0.042(3) Uani 1 1 d .
H22A H 0.1491 0.4089 -0.0178 0.063 Uiso 1 1 calc R
H22B H 0.2200 0.3204 0.0201 0.063 Uiso 1 1 calc R
H22C H 0.2537 0.4134 0.0194 0.063 Uiso 1 1 calc R
C23 C -0.1408(10) 0.3960(8) 0.1487(5) 0.043(3) Uani 1 1 d .
C24 C -0.1754(10) 0.3209(8) 0.1930(5) 0.043(3) Uani 1 1 d .
C25 C -0.2731(10) 0.2898(8) 0.1820(5) 0.045(3) Uani 1 1 d .
H25 H -0.3112 0.3133 0.1471 0.054 Uiso 1 1 calc R
C26 C -0.3136(10) 0.2247(8) 0.2225(5) 0.049(3) Uani 1 1 d .
H26 H -0.3820 0.2047 0.2164 0.058 Uiso 1 1 calc R
C27 C -0.2552(10) 0.1895(7) 0.2708(5) 0.043(3) Uani 1 1 d .
H27 H -0.2818 0.1427 0.2973 0.052 Uiso 1 1 calc R
C28 C -0.1582(9) 0.2186(7) 0.2831(4) 0.038(3) Uani 1 1 d .
C29 C -0.1186(9) 0.2849(7) 0.2425(4) 0.037(3) Uani 1 1 d .
H29 H -0.0512 0.3056 0.2493 0.045 Uiso 1 1 calc R
C30 C -0.1011(10) 0.1810(7) 0.3373(5) 0.041(3) Uani 1 1 d .
C31 C -0.1671(11) 0.1497(8) 0.3889(5) 0.058(4) Uani 1 1 d .
H31 H -0.2509 0.1533 0.3888 0.070 Uiso 1 1 calc R
C32 C -0.1122(11) 0.1146(9) 0.4383(5) 0.064(4) Uani 1 1 d .
H32 H -0.1552 0.0900 0.4723 0.077 Uiso 1 1 calc R
C33 C 0.0101(11) 0.1153(8) 0.4382(5) 0.057(4) Uani 1 1 d .
H33 H 0.0475 0.0927 0.4733 0.068 Uiso 1 1 calc R
C34 C 0.0190(10) 0.1771(7) 0.3420(5) 0.044(3) Uani 1 1 d .
H34 H 0.0654 0.1977 0.3080 0.053 Uiso 1 1 calc R
C35 C -0.0824(14) 0.6789(10) 0.3409(6) 0.094(5) Uani 1 1 d .
H35A H -0.1521 0.7242 0.3271 0.141 Uiso 1 1 calc R
H35B H -0.0895 0.6669 0.3834 0.141 Uiso 1 1 calc R
H35C H -0.0795 0.6242 0.3265 0.141 Uiso 1 1 calc R
C36 C 0.3071(15) 0.7202(12) 0.2957(6) 0.079(4) Uani 1 1 d .
C37 C 0.3820(15) 0.7349(10) 0.3368(7) 0.082(5) Uani 1 1 d .
C38 C 0.4951(16) 0.6748(11) 0.3482(8) 0.109(6) Uani 1 1 d .
H38 H 0.5199 0.6251 0.3290 0.130 Uiso 1 1 calc R
C39 C 0.5666(15) 0.6867(13) 0.3851(8) 0.107(6) Uani 1 1 d .
H39 H 0.6426 0.6471 0.3901 0.129 Uiso 1 1 calc R
C40 C 0.5326(13) 0.7544(11) 0.4156(6) 0.079(4) Uani 1 1 d .
H40 H 0.5839 0.7607 0.4423 0.095 Uiso 1 1 calc R
C41 C 0.4231(12) 0.8147(9) 0.4079(5) 0.060(4) Uani 1 1 d .
C42 C 0.3468(13) 0.8064(9) 0.3662(5) 0.066(4) Uani 1 1 d .
H42 H 0.2740 0.8490 0.3590 0.080 Uiso 1 1 calc R
C43 C 0.3870(11) 0.8888(9) 0.4428(6) 0.054(3) Uani 1 1 d .
C44 C 0.4165(10) 0.8755(10) 0.4986(6) 0.055(4) Uani 1 1 d .
H44 H 0.4556 0.8184 0.5170 0.066 Uiso 1 1 calc R
C45 C 0.3894(11) 0.9441(11) 0.5268(6) 0.060(4) Uani 1 1 d .
H45 H 0.4087 0.9351 0.5657 0.072 Uiso 1 1 calc R
C46 C 0.3336(10) 1.0283(10) 0.5003(5) 0.056(4) Uani 1 1 d .
H46 H 0.3164 1.0758 0.5214 0.067 Uiso 1 1 calc R
C47 C 0.3271(11) 0.9761(10) 0.4184(5) 0.054(3) Uani 1 1 d .
H47 H 0.3031 0.9858 0.3803 0.065 Uiso 1 1 calc R
C48 C 0.5850(12) 0.7853(11) 0.0566(6) 0.088(5) Uani 1 1 d .
H48A H 0.5507 0.8480 0.0423 0.133 Uiso 1 1 calc R
H48B H 0.6727 0.7761 0.0554 0.133 Uiso 1 1 calc R
H48C H 0.5522 0.7688 0.0966 0.133 Uiso 1 1 calc R
C49 C 0.5445(9) 0.6615(8) -0.0948(4) 0.037(3) Uani 1 1 d .
C50 C 0.6225(9) 0.5903(7) -0.1257(4) 0.037(3) Uani 1 1 d .
C51 C 0.6854(10) 0.6159(7) -0.1785(4) 0.037(3) Uani 1 1 d .
H51 H 0.6798 0.6774 -0.1930 0.045 Uiso 1 1 calc R
C52 C 0.7541(10) 0.5562(8) -0.2100(4) 0.037(3) Uani 1 1 d .
C53 C 0.7607(10) 0.4668(8) -0.1876(5) 0.045(3) Uani 1 1 d .
H53 H 0.8094 0.4239 -0.2087 0.053 Uiso 1 1 calc R
C54 C 0.7003(10) 0.4386(8) -0.1369(5) 0.048(3) Uani 1 1 d .
H54 H 0.7062 0.3769 -0.1230 0.058 Uiso 1 1 calc R
C55 C 0.6311(10) 0.4991(8) -0.1060(5) 0.046(3) Uani 1 1 d .
H55 H 0.5880 0.4795 -0.0706 0.055 Uiso 1 1 calc R
C56 C 0.8180(10) 0.5845(8) -0.2658(5) 0.041(3) Uani 1 1 d .
C57 C 0.9305(10) 0.5381(8) -0.2840(5) 0.043(3) Uani 1 1 d .
H57 H 0.9691 0.4856 -0.2601 0.052 Uiso 1 1 calc R
C58 C 0.9859(10) 0.5681(8) -0.3366(5) 0.047(3) Uani 1 1 d .
H58 H 1.0622 0.5358 -0.3495 0.056 Uiso 1 1 calc R
C59 C 0.9314(11) 0.6446(9) -0.3705(5) 0.049(3) Uani 1 1 d .
H59 H 0.9711 0.6643 -0.4069 0.059 Uiso 1 1 calc R
C60 C 0.7699(10) 0.6600(8) -0.3027(4) 0.039(3) Uani 1 1 d .
H60 H 0.6922 0.6918 -0.2911 0.047 Uiso 1 1 calc R
O61 O 0.1436(11) 1.0595(8) -0.0209(5) 0.105(4) Uiso 1 1 d .
C66 C 0.8425(16) 0.9446(12) 0.2888(7) 0.116(6) Uiso 1 1 d .
H66A H 0.8603 0.8927 0.2691 0.139 Uiso 1 1 calc R
H66B H 0.7832 0.9931 0.2678 0.139 Uiso 1 1 calc R
C67 C 0.8015(16) 0.9220(12) 0.3486(7) 0.117(6) Uiso 1 1 d .
H67A H 0.7632 0.8705 0.3544 0.141 Uiso 1 1 calc R
H67B H 0.7416 0.9726 0.3611 0.141 Uiso 1 1 calc R
C68 C 0.9128(15) 0.8986(11) 0.3845(7) 0.106(5) Uiso 1 1 d .
H68A H 0.8941 0.9226 0.4210 0.127 Uiso 1 1 calc R
H68B H 0.9455 0.8339 0.3932 0.127 Uiso 1 1 calc R
C69 C 0.9932(19) 0.9437(13) 0.3438(9) 0.117(6) Uiso 1 1 d .
C70 C 1.012(2) 1.0139(16) 0.2415(10) 0.198(10) Uiso 1 1 d .
H70A H 0.9595 1.0301 0.2097 0.237 Uiso 1 1 calc R
H70B H 1.0855 0.9719 0.2310 0.237 Uiso 1 1 calc R
H70C H 1.0328 1.0673 0.2488 0.237 Uiso 1 1 calc R
C71 C 0.6791(15) 0.4441(11) 0.3268(7) 0.110(6) Uiso 1 1 d .
H71A H 0.7500 0.3939 0.3312 0.132 Uiso 1 1 calc R
H71B H 0.6619 0.4699 0.3626 0.132 Uiso 1 1 calc R
O72 O 0.5954(16) 0.5892(12) 0.1820(8) 0.216(7) Uiso 1 1 d .
C72 C 0.5723(19) 0.4142(15) 0.3142(9) 0.155(8) Uiso 1 1 d .
H72A H 0.5943 0.3500 0.3126 0.187 Uiso 1 1 calc R
H72B H 0.5067 0.4241 0.3453 0.187 Uiso 1 1 calc R
N73 N 0.7017(16) 0.5162(12) 0.2725(7) 0.151(6) Uiso 1 1 d .
C73 C 0.5342(19) 0.4618(14) 0.2619(9) 0.149(8) Uiso 1 1 d .
H73A H 0.4512 0.4970 0.2676 0.179 Uiso 1 1 calc R
H73B H 0.5341 0.4207 0.2352 0.179 Uiso 1 1 calc R
C74 C 0.6145(14) 0.5202(10) 0.2371(7) 0.084(5) Uiso 1 1 d .
C75 C 0.7738(10) 0.5644(8) 0.2672(5) 0.048(3) Uiso 1 1 d .
H75A H 0.8512 0.5356 0.2499 0.072 Uiso 1 1 d .
H75B H 0.7834 0.5762 0.3052 0.072 Uiso 1 1 d .
H75C H 0.7426 0.6209 0.2418 0.072 Uiso 1 1 d .
N76 N 1.2995(12) 1.0414(10) 0.1793(6) 0.106(4) Uiso 1 1 d .
C76 C 1.2475(16) 1.1357(12) 0.1873(7) 0.121(6) Uiso 1 1 d .
H76A H 1.1898 1.1387 0.2222 0.145 Uiso 1 1 calc R
H76B H 1.3112 1.1672 0.1898 0.145 Uiso 1 1 calc R
C77 C 1.1858(15) 1.1715(11) 0.1327(7) 0.109(6) Uiso 1 1 d .
H77A H 1.1903 1.2342 0.1185 0.130 Uiso 1 1 calc R
H77B H 1.1001 1.1678 0.1394 0.130 Uiso 1 1 calc R
C78 C 1.2542(14) 1.1122(10) 0.0879(6) 0.089(5) Uiso 1 1 d .
H78A H 1.1985 1.1041 0.0617 0.107 Uiso 1 1 calc R
H78B H 1.3190 1.1384 0.0644 0.107 Uiso 1 1 calc R
C79 C 1.3592(18) 0.9757(13) 0.2269(8) 0.155(8) Uiso 1 1 d .
H79A H 1.3449 1.0013 0.2623 0.186 Uiso 1 1 calc R
H79B H 1.4459 0.9601 0.2161 0.186 Uiso 1 1 calc R
H79C H 1.3261 0.9223 0.2337 0.186 Uiso 1 1 calc R
C80 C 1.3046(16) 1.0269(13) 0.1251(8) 0.105(5) Uiso 1 1 d .
C81 C 0.2861(16) 0.9096(12) -0.1145(8) 0.117(6) Uiso 1 1 d .
H81A H 0.2745 0.9280 -0.1563 0.140 Uiso 1 1 calc R
H81B H 0.2911 0.8451 -0.1022 0.140 Uiso 1 1 calc R
C82 C 0.397(3) 0.943(2) -0.0952(14) 0.258(15) Uiso 1 1 d .
H82A H 0.4578 0.8917 -0.0784 0.309 Uiso 1 1 calc R
H82B H 0.4361 0.9767 -0.1293 0.309 Uiso 1 1 calc R
C83 C 0.352(2) 0.9954(17) -0.0559(11) 0.191(10) Uiso 1 1 d .
H83A H 0.3789 1.0519 -0.0676 0.230 Uiso 1 1 calc R
H83B H 0.3819 0.9659 -0.0179 0.230 Uiso 1 1 calc R
C84 C 0.201(2) 1.0164(15) -0.0497(9) 0.126(7) Uiso 1 1 d .
C85 C 0.0813(18) 0.9512(13) -0.0841(8) 0.145(7) Uiso 1 1 d .
H85A H 0.0916 0.9058 -0.1083 0.174 Uiso 1 1 calc R
H85B H 0.0317 1.0068 -0.1029 0.174 Uiso 1 1 calc R
H85C H 0.0417 0.9314 -0.0461 0.174 Uiso 1 1 calc R

loop_
_atom_site_aniso_label
_atom_site_aniso_U_11
_atom_site_aniso_U_22
_atom_site_aniso_U_33
_atom_site_aniso_U_23
_atom_site_aniso_U_13
_atom_site_aniso_U_12
Co1 0.0398(10) 0.0595(12) 0.0373(10) 0.0072(8) -0.0013(7) -0.0177(9)
O1 0.039(5) 0.038(5) 0.052(5) -0.006(4) 0.003(4) -0.012(4)
N1 0.043(6) 0.056(7) 0.042(6) 0.008(5) 0.000(5) -0.016(5)
C1 0.028(7) 0.039(7) 0.038(6) -0.004(5) 0.002(5) -0.010(6)
O2 0.039(5) 0.041(5) 0.038(4) 0.002(4) -0.003(4) -0.020(4)
N2 0.041(6) 0.064(8) 0.034(6) 0.002(5) -0.009(5) -0.025(6)
C2 0.023(6) 0.036(8) 0.040(7) -0.003(6) 0.003(5) -0.008(6)
O3 0.048(5) 0.060(6) 0.044(5) 0.005(4) -0.010(4) -0.025(4)
N3 0.034(6) 0.056(7) 0.040(6) -0.001(5) -0.003(5) -0.015(6)
C3 0.019(6) 0.041(8) 0.041(7) -0.008(6) 0.009(5) -0.010(6)
O4 0.098(8) 0.073(7) 0.049(6) -0.014(5) 0.020(5) -0.028(6)
N4 0.060(10) 0.114(12) 0.043(8) 0.016(8) 0.007(7) -0.001(9)
C4 0.027(7) 0.040(8) 0.050(8) -0.004(6) -0.001(6) -0.009(6)
O5 0.075(7) 0.051(6) 0.055(6) -0.007(5) -0.003(5) -0.010(6)
N5 0.086(11) 0.055(8) 0.051(8) 0.005(6) -0.007(8) -0.016(8)
C5 0.034(7) 0.050(9) 0.040(7) 0.005(6) 0.002(6) -0.025(7)
O6 0.127(11) 0.110(10) 0.184(13) -0.102(10) -0.061(9) 0.046(8)
C6 0.040(7) 0.042(8) 0.039(7) -0.009(6) 0.006(5) -0.014(6)
O7 0.035(5) 0.078(6) 0.058(5) -0.021(5) 0.005(4) -0.024(5)
C7 0.043(8) 0.035(8) 0.045(7) -0.011(6) 0.002(6) -0.015(6)
O8 0.041(5) 0.041(5) 0.033(4) 0.001(4) 0.009(4) -0.010(4)
C8 0.028(7) 0.061(9) 0.051(8) -0.011(7) 0.013(6) -0.010(7)
O9 0.056(6) 0.027(5) 0.052(5) 0.004(4) 0.009(4) -0.002(4)
C9 0.045(8) 0.026(7) 0.066(9) -0.009(6) 0.019(7) 0.005(6)
O10 0.078(8) 0.125(10) 0.061(7) 0.001(6) -0.021(6) -0.039(7)
C10 0.059(9) 0.034(8) 0.047(8) -0.007(6) 0.013(7) -0.018(6)
O11 0.099(9) 0.113(9) 0.092(8) -0.004(7) -0.051(7) -0.028(7)
C11 0.076(10) 0.032(8) 0.035(8) -0.007(6) 0.016(7) 0.000(7)
O12 0.130(11) 0.275(18) 0.090(9) -0.115(11) 0.008(8) -0.053(11)
C12 0.056(9) 0.050(9) 0.056(9) -0.018(7) 0.006(7) -0.017(7)
O13 0.072(7) 0.087(8) 0.074(7) 0.013(6) -0.011(6) -0.025(6)
C13 0.053(8) 0.048(8) 0.039(7) -0.008(6) 0.022(6) -0.023(7)
O14 0.072(8) 0.097(9) 0.143(10) -0.042(8) 0.050(7) -0.036(7)
C14 0.032(7) 0.031(7) 0.047(7) -0.005(6) 0.007(6) -0.007(6)
O15 0.036(5) 0.072(7) 0.062(6) 0.004(4) -0.003(4) -0.014(5)
C15 0.055(8) 0.034(7) 0.048(7) -0.006(6) 0.012(6) -0.019(6)
C16 0.037(8) 0.032(7) 0.043(7) -0.002(6) 0.009(6) -0.020(6)
C17 0.052(9) 0.045(8) 0.031(6) -0.011(6) 0.011(6) -0.022(7)
C18 0.040(8) 0.040(8) 0.042(7) 0.000(6) 0.006(6) -0.014(7)
C19 0.038(8) 0.035(7) 0.031(7) 0.005(6) 0.017(6) -0.006(6)
C20 0.040(8) 0.040(8) 0.026(6) 0.004(5) 0.000(6) -0.018(6)
C21 0.040(8) 0.031(7) 0.036(7) 0.012(6) 0.004(6) -0.010(6)
C22 0.034(7) 0.044(8) 0.044(7) -0.010(6) 0.013(6) -0.007(6)
C23 0.031(7) 0.043(8) 0.049(8) -0.008(7) 0.009(6) -0.007(6)
C24 0.041(8) 0.049(8) 0.040(7) 0.000(6) 0.003(6) -0.020(7)
C25 0.038(8) 0.058(9) 0.039(7) 0.001(6) -0.006(6) -0.017(7)
C26 0.042(8) 0.062(9) 0.050(8) 0.000(7) -0.005(6) -0.033(7)
C27 0.048(8) 0.044(8) 0.038(7) 0.003(6) 0.003(6) -0.022(7)
C28 0.027(7) 0.050(8) 0.036(7) 0.003(6) 0.003(5) -0.017(6)
C29 0.022(6) 0.043(8) 0.043(7) -0.004(6) 0.010(6) -0.010(6)
C30 0.036(8) 0.041(8) 0.042(7) 0.003(6) 0.006(6) -0.014(6)
C31 0.043(8) 0.067(10) 0.060(9) 0.013(7) -0.002(7) -0.026(7)
C32 0.046(9) 0.090(11) 0.044(8) 0.031(7) 0.002(7) -0.031(8)
C33 0.055(9) 0.071(10) 0.042(8) 0.018(7) -0.011(7) -0.032(8)
C34 0.053(9) 0.047(8) 0.034(7) -0.006(6) 0.006(6) -0.022(7)
C35 0.132(15) 0.080(12) 0.067(10) -0.021(8) 0.040(10) -0.034(11)
C36 0.089(13) 0.079(13) 0.067(10) -0.029(10) -0.003(9) -0.005(11)
C37 0.094(13) 0.065(11) 0.085(11) -0.032(9) -0.010(10) 0.005(10)
C38 0.084(14) 0.077(13) 0.153(17) -0.041(12) -0.026(13) 0.033(11)
C39 0.061(12) 0.136(18) 0.114(15) -0.035(13) -0.024(11) 0.019(11)
C40 0.064(11) 0.080(12) 0.071(10) -0.005(9) -0.013(8) 0.022(9)
C41 0.056(10) 0.063(10) 0.052(9) 0.006(7) 0.004(7) -0.013(8)
C42 0.073(10) 0.068(11) 0.057(9) 0.001(8) -0.014(8) -0.019(8)
C43 0.038(8) 0.063(10) 0.062(9) 0.003(8) -0.007(7) -0.023(7)
C44 0.035(8) 0.070(11) 0.060(10) 0.007(8) -0.009(7) -0.024(7)
C45 0.044(9) 0.090(12) 0.047(8) 0.022(9) -0.010(7) -0.040(9)
C46 0.042(8) 0.081(11) 0.051(9) -0.001(8) 0.000(7) -0.037(8)
C47 0.053(9) 0.063(10) 0.043(8) 0.009(8) -0.003(7) -0.024(8)
C48 0.055(10) 0.147(16) 0.082(11) -0.052(10) 0.001(8) -0.035(10)
C49 0.031(7) 0.041(8) 0.037(7) -0.003(7) 0.007(6) -0.011(6)
C50 0.036(7) 0.041(8) 0.035(7) 0.003(6) -0.003(6) -0.017(6)
C51 0.045(8) 0.034(7) 0.028(6) 0.012(6) -0.007(6) -0.014(6)
C52 0.042(8) 0.037(8) 0.029(6) 0.000(6) 0.002(6) -0.011(6)
C53 0.043(8) 0.044(9) 0.046(8) -0.009(6) -0.002(6) -0.009(6)
C54 0.052(8) 0.034(8) 0.057(8) -0.014(7) 0.017(7) -0.009(7)
C55 0.043(8) 0.049(9) 0.039(7) 0.010(6) 0.001(6) -0.016(7)
C56 0.032(8) 0.046(8) 0.048(8) -0.014(7) 0.000(6) -0.012(6)
C57 0.041(8) 0.050(8) 0.039(7) -0.006(6) 0.000(6) -0.011(7)
C58 0.043(8) 0.052(9) 0.044(8) -0.021(7) 0.004(7) -0.003(7)
C59 0.044(8) 0.064(10) 0.034(7) -0.005(7) 0.003(6) -0.009(7)
C60 0.031(7) 0.048(8) 0.037(7) -0.005(6) 0.006(6) -0.013(6)

loop_
_atom_type_symbol
_atom_type_description
_atom_type_scat_dispersion_real
_atom_type_scat_dispersion_imag
_atom_type_scat_source
C C 0.0033 0.0016 'International Tables Vol C Tables 4.2.6.8 and 6.1.1.4'
H H 0.0000 0.0000 'International Tables Vol C Tables 4.2.6.8 and 6.1.1.4'
N N 0.0061 0.0033 'International Tables Vol C Tables 4.2.6.8 and 6.1.1.4'
O O 0.0106 0.0060 'International Tables Vol C Tables 4.2.6.8 and 6.1.1.4'
Co Co 0.3494 0.9721 'International Tables Vol C Tables 4.2.6.8 and 6.1.1.4'

loop_
_geom_angle_atom_site_label_1
_geom_angle_atom_site_label_2
_geom_angle_atom_site_label_3
_geom_angle
_geom_angle_site_symmetry_1
_geom_angle_site_symmetry_3
N1 Co1 N3 88.4(3) . 2_665
N1 Co1 N2 90.0(3) . 1_545
N3 Co1 N2 178.1(4) 2_665 1_545
N1 Co1 O15 87.7(4) . .
N3 Co1 O15 89.3(3) 2_665 .
N2 Co1 O15 89.7(4) 1_545 .
N1 Co1 O10 81.6(4) . .
N3 Co1 O10 89.5(4) 2_665 .
N2 Co1 O10 91.3(4) 1_545 .
O15 Co1 O10 169.3(4) . .
N1 Co1 O11 137.7(4) . .
N3 Co1 O11 85.6(3) 2_665 .
N2 Co1 O11 96.3(4) 1_545 .
O15 Co1 O11 133.9(4) . .
O10 Co1 O11 56.5(4) . .
N1 Co1 O13 144.7(4) . .
N3 Co1 O13 97.1(3) 2_665 .
N2 Co1 O13 83.7(3) 1_545 .
O15 Co1 O13 57.6(3) . .
O10 Co1 O13 133.1(4) . .
O11 Co1 O13 77.7(4) . .
C4 O1 C22 116.8(8) . .
C33 N1 C34 116.3(10) . .
C33 N1 Co1 120.3(8) . .
C34 N1 Co1 121.4(7) . .
C21 C1 C2 112.0(8) . .
C23 O2 C5 114.6(8) . .
C47 N2 C46 117.3(11) . .
C47 N2 Co1 121.0(8) . 1_565
C46 N2 Co1 121.2(9) . 1_565
C3 C2 C7 121.7(10) . .
C3 C2 C1 116.0(9) . .
C7 C2 C1 122.2(10) . .
C60 N3 C59 115.7(10) . .
C60 N3 Co1 123.2(8) . 2_665
C59 N3 Co1 120.3(8) . 2_665
C2 C3 C4 122.3(10) . .
C11 O4 C35 115.9(10) . .
O10 N4 O12 129.5(14) . .
O10 N4 O11 116.6(15) . .
O12 N4 O11 113.9(15) . .
O1 C4 C3 126.9(10) . .
O1 C4 C5 117.1(10) . .
C3 C4 C5 115.9(11) . .
C36 O5 C12 116.0(11) . .
O14 N5 O15 124.0(13) . .
O14 N5 O13 119.9(14) . .
O15 N5 O13 116.1(13) . .
C6 C5 C4 122.1(10) . .
C6 C5 O2 118.5(10) . .
C4 C5 O2 119.3(11) . .
C5 C6 C7 120.2(10) . .
C18 O7 C48 116.8(9) . .
C69 N7 C66 114.6(19) . .
C69 N7 C70 125(2) . .
C66 N7 C70 118.8(19) . .
C2 C7 C6 117.7(10) . .
C2 C7 C8 125.4(10) . .
C6 C7 C8 116.9(10) . .
C49 O8 C19 116.1(8) . .
C7 C8 C9 110.7(9) . .
C14 C9 C10 119.3(11) . .
C14 C9 C8 125.8(10) . .
C10 C9 C8 114.9(10) . .
N4 O10 Co1 96.5(10) . .
C11 C10 C9 120.6(11) . .
N4 O11 Co1 90.3(9) . .
C10 C11 O4 125.4(12) . .
C10 C11 C12 118.6(10) . .
O4 C11 C12 116.0(12) . .
C13 C12 C11 120.1(11) . .
C13 C12 O5 122.0(11) . .
C11 C12 O5 117.8(11) . .
N5 O13 Co1 89.4(8) . .
C12 C13 C14 122.6(11) . .
C13 C14 C9 118.7(10) . .
C13 C14 C15 117.3(9) . .
C9 C14 C15 124.0(10) . .
N5 O15 Co1 96.5(8) . .
C16 C15 C14 114.6(9) . .
C17 C16 C21 119.0(10) . .
C17 C16 C15 118.6(10) . .
C21 C16 C15 122.4(10) . .
C16 C17 C18 123.5(10) . .
O7 C18 C17 126.9(11) . .
O7 C18 C19 116.9(11) . .
C17 C18 C19 116.2(11) . .
C20 C19 C18 122.2(11) . .
C20 C19 O8 117.3(10) . .
C18 C19 O8 120.4(10) . .
C19 C20 C21 121.2(10) . .
C84 N21 C85 119(2) . .
C84 N21 C81 135(2) . .
C85 N21 C81 105.8(18) . .
C20 C21 C16 118.0(10) . .
C20 C21 C1 117.4(10) . .
C16 C21 C1 124.4(10) . .
O3 C23 O2 123.8(10) . .
O3 C23 C24 124.1(11) . .
O2 C23 C24 112.0(10) . .
C29 C24 C25 120.2(10) . .
C29 C24 C23 123.5(10) . .
C25 C24 C23 116.4(10) . .
C26 C25 C24 119.1(10) . .
C27 C26 C25 119.6(10) . .
C26 C27 C28 122.8(10) . .
C27 C28 C29 117.4(10) . .
C27 C28 C30 120.8(9) . .
C29 C28 C30 121.9(9) . .
C24 C29 C28 120.9(10) . .
C34 C30 C31 115.7(10) . .
C34 C30 C28 122.4(9) . .
C31 C30 C28 121.8(10) . .
C32 C31 C30 120.8(11) . .
C31 C32 C33 118.4(10) . .
N1 C33 C32 123.6(10) . .
N1 C34 C30 125.0(10) . .
O6 C36 O5 122.2(15) . .
O6 C36 C37 123.5(17) . .
O5 C36 C37 114.4(15) . .
C42 C37 C38 117.9(15) . .
C42 C37 C36 121.9(15) . .
C38 C37 C36 120.2(15) . .
C39 C38 C37 121.8(16) . .
C38 C39 C40 121.3(16) . .
C39 C40 C41 120.4(15) . .
C40 C41 C42 119.7(14) . .
C40 C41 C43 119.2(13) . .
C42 C41 C43 121.0(12) . .
C37 C42 C41 118.8(14) . .
C44 C43 C47 117.1(13) . .
C44 C43 C41 120.8(13) . .
C47 C43 C41 122.0(12) . .
C45 C44 C43 118.9(13) . .
C44 C45 C46 121.5(13) . .
N2 C46 C45 121.3(13) . .
N2 C47 C43 123.9(12) . .
O9 C49 O8 124.0(10) . .
O9 C49 C50 125.3(10) . .
O8 C49 C50 110.6(10) . .
C51 C50 C55 117.4(11) . .
C51 C50 C49 118.6(10) . .
C55 C50 C49 123.9(10) . .
C52 C51 C50 122.3(10) . .
C51 C52 C53 117.5(10) . .
C51 C52 C56 121.5(10) . .
C53 C52 C56 121.0(11) . .
C54 C53 C52 122.5(11) . .
C53 C54 C55 119.5(11) . .
C54 C55 C50 120.8(10) . .
C60 C56 C57 116.2(10) . .
C60 C56 C52 121.3(11) . .
C57 C56 C52 122.5(11) . .
C58 C57 C56 119.8(11) . .
C59 C58 C57 120.1(11) . .
N3 C59 C58 122.2(11) . .
N3 C60 C56 126.0(11) . .
N7 C66 C67 100.8(15) . .
C66 C67 C68 107.8(15) . .
C69 C68 C67 99.5(15) . .
O16 C69 N7 124(2) . .
O16 C69 C68 125(2) . .
N7 C69 C68 111.0(19) . .
C72 C71 N73 104.4(15) . .
C73 C72 C71 108.9(19) . .
C75 N73 C74 128.5(18) . .
C75 N73 C71 126.3(16) . .
C74 N73 C71 104.8(15) . .
C72 C73 C74 109.0(18) . .
N73 C74 C73 112.8(16) . .
N73 C74 O72 122.2(15) . .
C73 C74 O72 124.4(16) . .
C80 N76 C79 123.8(16) . .
C80 N76 C76 115.2(15) . .
C79 N76 C76 120.1(14) . .
C77 C76 N76 100.3(13) . .
C76 C77 C78 105.8(14) . .
C80 C78 C77 103.2(13) . .
O19 C80 N76 121.1(17) . .
O19 C80 C78 130.5(17) . .
N76 C80 C78 108.1(17) . .
N21 C81 C82 90.8(17) . .
C83 C82 C81 108(3) . .
C82 C83 C84 111(2) . .
O61 C84 N21 141(3) . .
O61 C84 C83 124(2) . .
N21 C84 C83 94(2) . .

loop_
_geom_bond_atom_site_label_1
_geom_bond_atom_site_label_2
_geom_bond_distance
_geom_bond_site_symmetry_2
Co1 N1 2.115(9) .
Co1 N3 2.139(9) 2_665
Co1 N2 2.141(10) 1_545
Co1 O15 2.158(8) .
Co1 O10 2.217(11) .
Co1 O11 2.258(9) .
Co1 O13 2.299(9) .
O1 C4 1.352(12) .
O1 C22 1.447(11) .
N1 C33 1.325(13) .
N1 C34 1.368(12) .
C1 C21 1.519(13) .
C1 C2 1.528(13) .
O2 C23 1.359(12) .
O2 C5 1.412(12) .
N2 C47 1.310(14) .
N2 C46 1.344(13) .
N2 Co1 2.141(10) 1_565
C2 C3 1.360(14) .
C2 C7 1.387(14) .
O3 C23 1.200(12) .
N3 C60 1.351(12) .
N3 C59 1.354(13) .
N3 Co1 2.139(9) 2_665
C3 C4 1.401(14) .
O4 C11 1.388(13) .
O4 C35 1.500(15) .
N4 O10 1.169(15) .
N4 O12 1.263(16) .
N4 O11 1.319(14) .
C4 C5 1.404(14) .
O5 C36 1.332(17) .
O5 C12 1.401(13) .
N5 O14 1.225(13) .
N5 O15 1.259(13) .
N5 O13 1.275(12) .
C5 C6 1.388(14) .
O6 C36 1.195(16) .
C6 C7 1.399(14) .
O7 C18 1.362(12) .
O7 C48 1.395(13) .
N7 C69 1.30(2) .
N7 C66 1.42(2) .
N7 C70 1.47(2) .
C7 C8 1.466(14) .
O8 C49 1.364(12) .
O8 C19 1.410(12) .
C8 C9 1.535(15) .
O9 C49 1.178(12) .
C9 C14 1.391(14) .
C9 C10 1.417(15) .
C10 C11 1.387(15) .
C11 C12 1.395(15) .
C12 C13 1.363(15) .
C13 C14 1.372(14) .
C14 C15 1.528(14) .
C15 C16 1.505(14) .
O16 C69 1.24(2) .
C16 C17 1.375(14) .
C16 C21 1.400(14) .
C17 C18 1.384(15) .
C18 C19 1.386(14) .
O19 C80 1.254(18) .
C19 C20 1.356(14) .
C20 C21 1.395(14) .
N21 C84 1.14(2) .
N21 C85 1.43(2) .
N21 C81 1.51(2) .
C23 C24 1.509(15) .
C24 C29 1.368(13) .
C24 C25 1.398(14) .
C25 C26 1.379(14) .
C26 C27 1.352(13) .
C27 C28 1.385(13) .
C28 C29 1.390(13) .
C28 C30 1.466(14) .
C30 C34 1.383(14) .
C30 C31 1.415(14) .
C31 C32 1.355(14) .
C32 C33 1.407(15) .
C36 C37 1.463(19) .
C37 C42 1.394(17) .
C37 C38 1.435(19) .
C38 C39 1.341(19) .
C39 C40 1.359(19) .
C40 C41 1.393(17) .
C41 C42 1.443(16) .
C41 C43 1.512(17) .
C43 C44 1.368(15) .
C43 C47 1.426(16) .
C44 C45 1.337(16) .
C45 C46 1.389(16) .
C49 C50 1.509(15) .
C50 C51 1.396(13) .
C50 C55 1.403(14) .
C51 C52 1.356(14) .
C52 C53 1.391(14) .
C52 C56 1.466(14) .
C53 C54 1.354(14) .
C54 C55 1.359(14) .
C56 C60 1.370(14) .
C56 C57 1.386(14) .
C57 C58 1.369(14) .
C58 C59 1.369(14) .
O61 C84 1.10(2) .
C66 C67 1.433(19) .
C67 C68 1.56(2) .
C68 C69 1.45(2) .
C71 C72 1.50(2) .
C71 N73 1.57(2) .
O72 C74 1.52(2) .
C72 C73 1.38(2) .
N73 C75 1.230(17) .
N73 C74 1.368(19) .
C73 C74 1.45(2) .
N76 C80 1.338(18) .
N76 C79 1.48(2) .
N76 C76 1.504(19) .
C76 C77 1.497(19) .
C77 C78 1.564(19) .
C78 C80 1.48(2) .
C81 C82 1.64(3) .
C82 C83 1.34(3) .
C83 C84 1.67(3) .
